data_4001476
loop_
_publ_author_name
'Ewald, Bastian'
'Prots, Yurii'
'Kudla, Christian'
'Gr\"uner, Daniel'
'Cardoso-Gil, Raul'
'Kniep, R\"udiger'

_publ_section_title
;
 Crystal Structure and Thermochemical Properties of a First Scandium
 Borophosphate, Sc(H2O)2[BP2O8]&#x00B7;H2O
;
_journal_issue 3
_journal_name_full 'Chemistry of Materials'
_journal_page_first 673
_journal_paper_doi 10.1021/cm051577o
_journal_volume 18
_journal_year 2006
_chemical_formula_sum 'B H6 O10 P2 Sc'
_chemical_formula_weight 293.7
_chemical_name_systematic
; 
Diaqua-scandium catena-monoboro-bisphosphate
;
_space_group_IT_number 179
_symmetry_cell_setting hexagonal
_symmetry_space_group_name_Hall 'P 65 2 (0 0 1)'
_symmetry_space_group_name_H-M 'P 65 2 2'
_cell_angle_alpha 90
_cell_angle_beta 90
_cell_angle_gamma 120
_cell_formula_units_Z 6
_cell_length_a 9.5354
_cell_length_b 9.5354
_cell_length_c 15.7676
_cell_measurement_temperature 293
_cell_volume 1241.578
_computing_publication_material '(Jana2000; Petricek and Dusek, 2000)'
_computing_structure_refinement '(Jana2000; Petricek and Dusek, 2000)'
_diffrn_ambient_temperature 293
_diffrn_detector_type 'Position sensitive detector'
_diffrn_measurement_device_type 'STOE Stadi P-MP'
_diffrn_radiation_monochromator Ge111
_diffrn_radiation_type 'Cu K\a1'
_diffrn_radiation_wavelength 1.54059
_diffrn_reflns_limit_h_max 10
_diffrn_reflns_limit_h_min 0
_diffrn_reflns_limit_k_max 10
_diffrn_reflns_limit_k_min 0
_diffrn_reflns_limit_l_max 16
_diffrn_reflns_limit_l_min 0
_diffrn_source 'X-ray tube'
_diffrn_source_target Cu
_exptl_absorpt_process_details '(Jana2000; Petricek and Dusek, 2000)'
_exptl_crystal_density_diffrn 2.3561
_exptl_crystal_F_000 816
_pd_char_colour colorless
_pd_char_particle_morphology '50 mu'
_pd_instr_location ' ?'
_pd_meas_2theta_range_inc 0.02
_pd_meas_2theta_range_max 109.980
_pd_meas_2theta_range_min 5.000
_pd_meas_number_of_points 5250
_pd_meas_scan_method 'continuous scan'
_pd_prep_pressure ambient
_pd_prep_temperature 573
_pd_proc_2theta_range_inc 0.02
_pd_proc_2theta_range_max 109.98
_pd_proc_2theta_range_min 5
_pd_proc_ls_background_function '18 Legendre polynoms'
_pd_proc_ls_pref_orient_corr none
_pd_proc_ls_profile_function Pseudo-Voigt
_pd_proc_ls_prof_R_factor 0.0323
_pd_proc_ls_prof_wR_expected 0.0325
_pd_proc_ls_prof_wR_factor 0.0431
_pd_spec_mounting 'sealed glass capillary with diameter 0.3 mm''
_pd_spec_shape powder
_pd_spec_size_axial 10
_pd_spec_size_equat 0.3
_pd_spec_size_thick 0.3
_refine_ls_extinction_method none
_refine_ls_number_parameters 66
_refine_ls_R_factor_all 0.0377
_refine_ls_R_factor_gt 0.0366
_refine_ls_shift/su_max 0.0300
_refine_ls_shift/su_mean 0.0078
_refine_ls_weighting_scheme sigma
_refine_ls_wR_factor_gt 0.0304
_refine_ls_wR_factor_ref 0.0305
_cod_data_source_file cm051577osi20050719_102804.cif
_cod_data_source_block (I)
_cod_original_cell_volume 1241.569
_cod_original_sg_symbol_Hall 'P 65;2#0,0,1/12'
_cod_original_formula_sum 'H6 B O10 P2 Sc'
_cod_database_code 4001476

loop_
_symmetry_equiv_pos_site_id
_symmetry_equiv_pos_as_xyz
1 x,y,z
2 x-y,x,5/6+z
3 -y,-x,1/6-z
4 -y,x-y,2/3+z
5 x-y,-y,-z
6 -x,-y,1/2+z
7 x,x-y,5/6-z
8 -x+y,-x,1/3+z
9 y,x,2/3-z
10 y,-x+y,1/6+z
11 -x+y,y,1/2-z
12 -x,-x+y,1/3-z

loop_
_atom_site_label
_atom_site_type_symbol
_atom_site_fract_x
_atom_site_fract_y
_atom_site_fract_z
_atom_site_adp_type
_atom_site_U_iso_or_equiv
_atom_site_symmetry_multiplicity
_atom_site_occupancy
_atom_site_calc_flag
Sc1 Sc 0.5542(4) 0.1085(7) 0.75 Uani 0.023(3) 6 1 d
P1 P 0.3789(6) 0.1667(7) 0.5851(3) Uani 0.017(3) 12 1 d
O1 O 0.4097(14) 0.1732(14) 0.4894(7) Uiso 0.021(4) 12 1 d
O2 O 0.2121(15) 0.0265(13) 0.6031(8) Uiso 0.018(4) 12 1 d
O3 O 0.5090(14) 0.1449(14) 0.6262(8) Uiso 0.017(4) 12 1 d
O4 O 0.3870(14) 0.3218(15) 0.6165(7) Uiso 0.020(4) 12 1 d
O5 O 0.4898(13) 0.2965(13) 0.7840(7) Uiso 0.028(4) 12 1 d
B1 B 0.292(4) 0.1462(19) 0.4167 Uiso 0.017(10) 6 1 d

loop_
_atom_site_aniso_label
_atom_site_aniso_type_symbol
_atom_site_aniso_U_11
_atom_site_aniso_U_22
_atom_site_aniso_U_33
_atom_site_aniso_U_12
_atom_site_aniso_U_13
_atom_site_aniso_U_23
Sc1 Sc 0.030(4) 0.027(5) 0.010(4) 0.013(2) -0.003(4) 0
P1 P 0.024(4) 0.018(4) 0.010(3) 0.011(4) -0.001(4) -0.002(3)

loop_
_atom_type_symbol
_atom_type_scat_dispersion_real
_atom_type_scat_dispersion_imag
_atom_type_scat_source
Sc 0.312 1.533 'International Tables Vol C Tables  4.2.6.8 and 6.1.1.1'
P 0.296 0.433 'International Tables Vol C Tables  4.2.6.8 and 6.1.1.1'
B 0.009 0.004 'International Tables Vol C Tables  4.2.6.8 and 6.1.1.1'
O 0.049 0.032 'International Tables Vol C Tables  4.2.6.8 and 6.1.1.1'

loop_
_geom_angle_atom_site_label_1
_geom_angle_atom_site_label_2
_geom_angle_atom_site_label_3
_geom_angle_site_symmetry_1
_geom_angle_site_symmetry_3
_geom_angle
_geom_angle_publ_flag
O3 Sc1 O3 . 11_656 163.3(5) yes
O3 Sc1 O4 . 10_555 98.3(5) yes
O3 Sc1 O4 . 12_656 93.4(6) yes
O3 Sc1 O5 . . 85.8(6) yes
O3 Sc1 O5 . 11_656 82.5(4) yes
O3 Sc1 O3 11_656 . 163.3(5) yes
O3 Sc1 O4 11_656 10_555 93.4(5) yes
O3 Sc1 O4 11_656 12_656 98.3(6) yes
O3 Sc1 O5 11_656 . 82.5(6) yes
O3 Sc1 O5 11_656 11_656 85.8(5) yes
O4 Sc1 O4 10_555 12_656 91.9(7) yes
O4 Sc1 O5 10_555 . 88.1(7) yes
O4 Sc1 O5 10_555 11_656 179.2(5) yes
O4 Sc1 O4 12_656 10_555 91.9(7) yes
O4 Sc1 O5 12_656 . 179.2(5) yes
O4 Sc1 O5 12_656 11_656 88.1(5) yes
O5 Sc1 O5 . 11_656 91.8(5) yes
O5 Sc1 O5 11_656 . 91.8(5) yes
O1 P1 O2 . . 108.5(7) yes
O1 P1 O3 . . 105.9(9) yes
O1 P1 O4 . . 111.4(8) yes
O1 P1 B1 . . 25.8(9) yes
O1 P1 B1 . 5_556 94.0(5) yes
O2 P1 O3 . . 112.0(8) yes
O2 P1 O4 . . 108.6(8) yes
O2 P1 B1 . . 88.5(7) yes
O2 P1 B1 . 5_556 25.4(10) yes
O3 P1 O4 . . 110.5(7) yes
O3 P1 B1 . . 130.0(10) yes
O3 P1 B1 . 5_556 97.5(9) yes
O4 P1 B1 . . 104.5(8) yes
O4 P1 B1 . 5_556 134.0(10) yes
B1 P1 B1 . 5_556 81.9(4) yes
B1 P1 B1 5_556 . 81.9(4) yes
P1 O1 O1 . 5_556 81.4(5) yes
P1 O1 O1 . 7_555 159.7(12) yes
P1 O1 O2 . . 35.4(4) yes
P1 O1 O2 . 2_554 100.0(8) yes
P1 O1 O2 . 5_556 118.0(6) yes
P1 O1 O3 . . 36.6(5) yes
P1 O1 O4 . . 34.2(5) yes
P1 O1 O5 . 4_654 112.7(8) yes
P1 O1 B1 . . 128.4(14) yes
O1 O1 O1 5_556 7_555 109.3(6) yes
O1 O1 O2 5_556 . 55.1(5) yes
O1 O1 O2 5_556 2_554 99.6(6) yes
O1 O1 O2 5_556 5_556 54.0(5) yes
O1 O1 O3 5_556 . 78.5(5) yes
O1 O1 O4 5_556 . 113.0(5) yes
O1 O1 O5 5_556 4_654 94.9(7) yes
O1 O1 B1 5_556 . 86.7(8) yes
O1 O1 O1 7_555 5_556 109.3(6) yes
O1 O1 O2 7_555 . 138.6(7) yes
O1 O1 O2 7_555 2_554 61.9(6) yes
O1 O1 O2 7_555 5_556 61.4(5) yes
O1 O1 O3 7_555 . 159.8(7) yes
O1 O1 O4 7_555 . 127.8(9) yes
O1 O1 O5 7_555 4_654 84.1(6) yes
O1 O1 B1 7_555 . 39.2(9) yes
O2 O1 O2 . 2_554 81.9(6) yes
O2 O1 O2 . 5_556 82.7(5) yes
O2 O1 O3 . . 61.3(5) yes
O2 O1 O4 . . 59.1(5) yes
O2 O1 O5 . 4_654 131.1(8) yes
O2 O1 B1 . . 99.4(10) yes
O2 O1 O2 2_554 . 81.9(6) yes
O2 O1 O2 2_554 5_556 56.4(6) yes
O2 O1 O3 2_554 . 136.7(7) yes
O2 O1 O4 2_554 . 82.0(7) yes
O2 O1 O5 2_554 4_654 145.8(6) yes
O2 O1 B1 2_554 . 33.3(12) yes
O2 O1 O2 5_556 . 82.7(5) yes
O2 O1 O2 5_556 2_554 56.4(6) yes
O2 O1 O3 5_556 . 131.8(6) yes
O2 O1 O4 5_556 . 127.6(8) yes
O2 O1 O5 5_556 4_654 111.9(7) yes
O2 O1 B1 5_556 . 32.9(8) yes
O3 O1 O4 . . 60.3(6) yes
O3 O1 O5 . 4_654 76.5(6) yes
O3 O1 B1 . . 160.2(10) yes
O4 O1 O5 . 4_654 120.2(6) yes
O4 O1 B1 . . 115.3(14) yes
O5 O1 B1 4_654 . 118.2(13) yes
P1 O2 O1 . . 36.1(4) yes
P1 O2 O1 . 5_556 96.2(8) yes
P1 O2 O1 . 10_555 121.1(10) yes
P1 O2 O2 . 3_556 152.5(9) yes
P1 O2 O3 . . 34.0(5) yes
P1 O2 O4 . . 35.9(5) yes
P1 O2 B1 . 5_556 128.6(18) yes
O1 O2 O1 . 5_556 70.9(6) yes
O1 O2 O1 . 10_555 120.1(8) yes
O1 O2 O2 . 3_556 116.7(6) yes
O1 O2 O3 . . 58.5(5) yes
O1 O2 O4 . . 61.6(5) yes
O1 O2 B1 . 5_556 104.9(11) yes
O1 O2 O1 5_556 . 70.9(6) yes
O1 O2 O1 5_556 10_555 56.8(5) yes
O1 O2 O2 5_556 3_556 61.5(6) yes
O1 O2 O3 5_556 . 85.0(7) yes
O1 O2 O4 5_556 . 130.8(7) yes
O1 O2 B1 5_556 5_556 34.4(11) yes
O1 O2 O1 10_555 . 120.1(8) yes
O1 O2 O1 10_555 5_556 56.8(5) yes
O1 O2 O2 10_555 3_556 62.0(5) yes
O1 O2 O3 10_555 . 88.3(7) yes
O1 O2 O4 10_555 . 143.0(7) yes
O1 O2 B1 10_555 5_556 34.8(8) yes
O2 O2 O3 3_556 . 143.5(9) yes
O2 O2 O4 3_556 . 154.3(9) yes
O2 O2 B1 3_556 5_556 36.8(17) yes
O3 O2 O4 . . 60.2(5) yes
O3 O2 B1 . 5_556 106.9(18) yes
O4 O2 B1 . 5_556 164.5(17) yes
Sc1 O3 P1 . . 133.3(8) yes
Sc1 O3 O1 . . 170.2(7) yes
Sc1 O3 O2 . . 110.3(6) yes
Sc1 O3 O4 . . 112.3(7) yes
Sc1 O3 O5 . . 49.5(4) yes
Sc1 O3 O5 . 11_656 51.2(4) yes
P1 O3 O1 . . 37.5(5) yes
P1 O3 O2 . . 34.1(4) yes
P1 O3 O4 . . 35.0(5) yes
P1 O3 O5 . . 92.2(7) yes
P1 O3 O5 . 11_656 146.0(8) yes
O1 O3 O2 . . 60.2(5) yes
O1 O3 O4 . . 61.9(6) yes
O1 O3 O5 . . 125.2(8) yes
O1 O3 O5 . 11_656 137.3(5) yes
O2 O3 O4 . . 59.2(5) yes
O2 O3 O5 . . 90.6(6) yes
O2 O3 O5 . 11_656 157.4(7) yes
O4 O3 O5 . . 63.4(5) yes
O4 O3 O5 . 11_656 111.9(6) yes
O5 O3 O5 . 11_656 67.5(5) yes
O5 O3 O5 11_656 . 67.5(5) yes
Sc1 O4 P1 2_554 . 144.6(7) yes
Sc1 O4 O1 2_554 . 110.4(5) yes
Sc1 O4 O2 2_554 . 150.7(7) yes
Sc1 O4 O3 2_554 . 140.9(6) yes
Sc1 O4 O4 2_554 3_666 44.0(4) yes
Sc1 O4 O5 2_554 . 113.7(5) yes
Sc1 O4 O5 2_554 2_554 48.3(5) yes
P1 O4 O1 . . 34.4(4) yes
P1 O4 O2 . . 35.5(5) yes
P1 O4 O3 . . 34.5(5) yes
P1 O4 O4 . 3_666 111.3(7) yes
P1 O4 O5 . . 94.1(7) yes
P1 O4 O5 . 2_554 140.9(7) yes
O1 O4 O2 . . 59.3(5) yes
O1 O4 O3 . . 57.8(6) yes
O1 O4 O4 . 3_666 86.7(5) yes
O1 O4 O5 . . 123.7(8) yes
O1 O4 O5 . 2_554 123.6(6) yes
O2 O4 O3 . . 60.6(6) yes
O2 O4 O4 . 3_666 145.3(7) yes
O2 O4 O5 . . 92.7(6) yes
O2 O4 O5 . 2_554 111.5(6) yes
O3 O4 O4 . 3_666 96.9(6) yes
O3 O4 O5 . . 65.9(5) yes
O3 O4 O5 . 2_554 170.8(5) yes
O4 O4 O5 3_666 . 101.7(4) yes
O4 O4 O5 3_666 2_554 92.3(6) yes
O5 O4 O5 . 2_554 111.7(6) yes
O5 O4 O5 2_554 . 111.7(6) yes
Sc1 O5 O1 . 8_665 111.5(6) yes
Sc1 O5 O3 . . 44.7(4) yes
Sc1 O5 O3 . 11_656 46.2(4) yes
Sc1 O5 O4 . . 95.1(5) yes
Sc1 O5 O4 . 10_555 43.6(4) yes
O1 O5 O3 8_665 . 115.2(5) yes
O1 O5 O3 8_665 11_656 87.2(5) yes
O1 O5 O4 8_665 . 107.8(5) yes
O1 O5 O4 8_665 10_555 148.8(7) yes
O3 O5 O3 . 11_656 90.3(6) yes
O3 O5 O4 . . 50.8(5) yes
O3 O5 O4 . 10_555 63.7(4) yes
O3 O5 O3 11_656 . 90.3(6) yes
O3 O5 O4 11_656 . 141.1(7) yes
O3 O5 O4 11_656 10_555 62.0(5) yes
O4 O5 O4 . 10_555 94.8(5) yes
O4 O5 O4 10_555 . 94.8(5) yes
P1 B1 P1 . 2_554 97.5(6) yes
P1 B1 P1 . 5_556 89.9(6) yes
P1 B1 P1 . 7_555 150.0(13) yes
P1 B1 O1 . . 25.8(6) yes
P1 B1 O1 . 7_555 125.0(15) yes
P1 B1 O2 . 2_554 90.7(7) yes
P1 B1 O2 . 5_556 107.3(8) yes
P1 B1 P1 2_554 . 97.5(6) yes
P1 B1 P1 2_554 5_556 151.4(13) yes
P1 B1 P1 2_554 7_555 89.9(6) yes
P1 B1 O1 2_554 . 109.9(10) yes
P1 B1 O1 2_554 7_555 88.5(12) yes
P1 B1 O2 2_554 2_554 26.0(6) yes
P1 B1 O2 2_554 5_556 127(2) yes
P1 B1 P1 5_556 . 89.9(6) yes
P1 B1 P1 5_556 2_554 151.4(13) yes
P1 B1 P1 5_556 7_555 97.5(6) yes
P1 B1 O1 5_556 . 88.5(12) yes
P1 B1 O1 5_556 7_555 109.9(15) yes
P1 B1 O2 5_556 2_554 127.1(13) yes
P1 B1 O2 5_556 5_556 26.0(10) yes
P1 B1 P1 7_555 . 150.0(13) yes
P1 B1 P1 7_555 2_554 89.9(6) yes
P1 B1 P1 7_555 5_556 97.5(6) yes
P1 B1 O1 7_555 . 125.0(17) yes
P1 B1 O1 7_555 7_555 25.8(5) yes
P1 B1 O2 7_555 2_554 107.3(11) yes
P1 B1 O2 7_555 5_556 90.7(6) yes
O1 B1 O1 . 7_555 101.5(19) yes
O1 B1 O2 . 2_554 111.9(11) yes
O1 B1 O2 . 5_556 112.6(17) yes
O1 B1 O1 7_555 . 101.5(19) yes
O1 B1 O2 7_555 2_554 112.6(16) yes
O1 B1 O2 7_555 5_556 111.9(12) yes
O2 B1 O2 2_554 5_556 106(2) yes
O2 B1 O2 5_556 2_554 106(2) yes

loop_
_geom_bond_atom_site_label_1
_geom_bond_atom_site_label_2
_geom_bond_site_symmetry_2
_geom_bond_distance
_geom_bond_publ_flag
Sc1 O3 . 2.066(13) yes
Sc1 O3 11_656 2.066(13) yes
Sc1 O4 10_555 2.063(12) yes
Sc1 O4 12_656 2.06(2) yes
Sc1 O5 . 2.231(16) yes
Sc1 O5 11_656 2.231(13) yes
P1 O1 . 1.533(13) yes
P1 O2 . 1.507(11) yes
P1 O3 . 1.503(16) yes
P1 O4 . 1.524(17) yes
P1 B1 . 2.759(11) yes
P1 B1 5_556 2.684(18) yes
O1 O1 5_556 2.880(16) yes
O1 O1 7_555 2.372(17) yes
O1 O2 . 2.467(16) yes
O1 O2 2_554 2.49(3) yes
O1 O2 5_556 2.500(16) yes
O1 O3 . 2.424(18) yes
O1 O4 . 2.525(19) yes
O1 O5 4_654 2.78(2) yes
O1 B1 . 1.53(3) yes
O2 O2 3_556 2.359(14) yes
O2 O3 . 2.495(18) yes
O2 O4 . 2.461(15) yes
O2 B1 5_556 1.47(2) yes
O3 O4 . 2.49(2) yes
O3 O5 . 2.929(18) yes
O3 O5 11_656 2.837(18) yes
O4 O4 3_666 2.967(14) yes
O4 O5 . 2.869(17) yes
O4 O5 2_554 2.99(3) yes
